data_2237059
loop_
_publ_author_name
'Neumann, Tristan'
'Werner, Julia'
'Jess, Inke'
'N\"ather, Christian'

_publ_section_title
;
 Poly[(\m~3~-pyridine-4-carboxylato-\k^3^<i>O</i>:<i>O</i>':<i>N</i>)(pyridin-1-ium-4-carboxylato-\k<i>O</i>)(thiocyanato-\k<i>N</i>)cobalt(II)]
;
_journal_coeditor_code WM2684
_journal_issue 12
_journal_name_full 'Acta Crystallographica Section E'
_journal_page_first m1435
_journal_paper_doi 10.1107/S1600536812044431
_journal_volume 68
_journal_year 2012
_chemical_formula_iupac '[Co (C6 H5 N O2) (N C S) (C6 H4 N O2)]'
_chemical_formula_moiety 'C13 H9 Co N3 O4 S'
_chemical_formula_sum 'C13 H9 Co N3 O4 S'
_chemical_formula_weight 362.22
_chemical_name_systematic
;
Poly[(\m~3~-pyridine-4-carboxylato-\k^3^<i>O</i>:<i>O</i>':<i>N</i>)(pyridin-
1-ium-4-carboxylato-\k<i>O</i>)(thiocyanato-\k<i>N</i>)cobalt(II)]
;
_space_group_IT_number 14
_symmetry_cell_setting monoclinic
_symmetry_space_group_name_Hall '-P 2yn'
_symmetry_space_group_name_H-M 'P 1 21/n 1'
_atom_sites_solution_hydrogens geom
_atom_sites_solution_primary direct
_atom_sites_solution_secondary difmap
_audit_creation_method SHELXL-97
_cell_angle_alpha 90.00
_cell_angle_beta 95.740(6)
_cell_angle_gamma 90.00
_cell_formula_units_Z 4
_cell_length_a 8.7857(7)
_cell_length_b 13.5401(8)
_cell_length_c 12.2054(9)
_cell_measurement_reflns_used 12489
_cell_measurement_temperature 293(2)
_cell_measurement_theta_max 26.00
_cell_measurement_theta_min 2.25
_cell_volume 1444.67(18)
_computing_cell_refinement 'X-AREA (Stoe & Cie, 2008)'
_computing_data_collection 'X-AREA (Stoe & Cie, 2008)'
_computing_data_reduction 'X-AREA (Stoe & Cie, 2008)'
_computing_molecular_graphics
;
XP in SHELXTL (Sheldrick, 2008) and DIAMOND (Brandenburg, 2011)
;
_computing_publication_material 'publCIF (Westrip, 2010)'
_computing_structure_refinement 'SHELXL97 (Sheldrick, 2008)'
_computing_structure_solution 'SHELXS97 (Sheldrick, 2008)'
_diffrn_ambient_temperature 293(2)
_diffrn_measured_fraction_theta_full 1.000
_diffrn_measured_fraction_theta_max 1.000
_diffrn_measurement_device_type 'Stoe IPDS-2'
_diffrn_measurement_method 'omega scans'
_diffrn_radiation_monochromator graphite
_diffrn_radiation_source 'fine-focus sealed tube'
_diffrn_radiation_type MoK\a
_diffrn_radiation_wavelength 0.71073
_diffrn_reflns_av_R_equivalents 0.0411
_diffrn_reflns_av_sigmaI/netI 0.0290
_diffrn_reflns_limit_h_max 10
_diffrn_reflns_limit_h_min -9
_diffrn_reflns_limit_k_max 16
_diffrn_reflns_limit_k_min -16
_diffrn_reflns_limit_l_max 15
_diffrn_reflns_limit_l_min -15
_diffrn_reflns_number 12489
_diffrn_reflns_theta_full 26.00
_diffrn_reflns_theta_max 26.00
_diffrn_reflns_theta_min 2.25
_diffrn_standards_decay_% 0
_diffrn_standards_interval_time 0
_diffrn_standards_number 0
_exptl_absorpt_coefficient_mu 1.353
_exptl_absorpt_correction_T_max 0.954
_exptl_absorpt_correction_T_min 0.808
_exptl_absorpt_correction_type numerical
_exptl_absorpt_process_details '(X-SHAPE and X-RED32; Stoe & Cie, 2008)'
_exptl_crystal_colour pink
_exptl_crystal_density_diffrn 1.665
_exptl_crystal_density_method 'not measured'
_exptl_crystal_description block
_exptl_crystal_F_000 732
_exptl_crystal_size_max 0.18
_exptl_crystal_size_mid 0.13
_exptl_crystal_size_min 0.04
_refine_diff_density_max 0.457
_refine_diff_density_min -0.390
_refine_ls_extinction_method none
_refine_ls_goodness_of_fit_ref 1.131
_refine_ls_hydrogen_treatment constr
_refine_ls_matrix_type full
_refine_ls_number_parameters 199
_refine_ls_number_reflns 2844
_refine_ls_number_restraints 0
_refine_ls_restrained_S_all 1.131
_refine_ls_R_factor_all 0.0594
_refine_ls_R_factor_gt 0.0446
_refine_ls_shift/su_max 0.000
_refine_ls_shift/su_mean 0.000
_refine_ls_structure_factor_coef Fsqd
_refine_ls_weighting_details 'calc w=1/[\s^2^(Fo^2^)+(0.0434P)^2^+0.6890P] where P=(Fo^2^+2Fc^2^)/3'
_refine_ls_weighting_scheme calc
_refine_ls_wR_factor_gt 0.0929
_refine_ls_wR_factor_ref 0.0983
_reflns_number_gt 2353
_reflns_number_total 2844
_reflns_threshold_expression I>2sigma(I)
_cod_data_source_file wm2684.cif
_cod_data_source_block I
_cod_original_sg_symbol_H-M 'P 21/n'
_cod_database_code 2237059
_cod_database_fobs_code 2237059

loop_
_symmetry_equiv_pos_as_xyz
'x, y, z'
'-x+1/2, y+1/2, -z+1/2'
'-x, -y, -z'
'x-1/2, -y-1/2, z-1/2'

loop_
_atom_site_type_symbol
_atom_site_label
_atom_site_fract_x
_atom_site_fract_y
_atom_site_fract_z
_atom_site_U_iso_or_equiv
_atom_site_adp_type
_atom_site_calc_flag
_atom_site_refinement_flags
_atom_site_occupancy
_atom_site_symmetry_multiplicity
Co Co1 0.55767(5) 0.54579(3) 0.37683(3) 0.04212(15) Uani d . 1 1
N N1 0.6768(4) 0.5335(2) 0.2453(3) 0.0650(8) Uani d . 1 1
C C1 0.7529(4) 0.5189(3) 0.1751(3) 0.0569(9) Uani d . 1 1
S S1 0.85857(16) 0.50015(10) 0.07668(11) 0.0870(4) Uani d . 1 1
O O11 0.7180(4) 0.3217(2) 0.3482(2) 0.0961(12) Uani d . 1 1
N N11 1.0561(4) 0.2118(2) 0.6656(2) 0.0602(8) Uani d . 1 1
H H1N 1.1155 0.1797 0.7133 0.072 Uiso calc R 1 1
C C11 1.0285(5) 0.3058(3) 0.6833(3) 0.0691(11) Uani d . 1 1
H H11 1.0737 0.3363 0.7467 0.083 Uiso calc R 1 1
O O12 0.7060(4) 0.44642(18) 0.4654(2) 0.0746(9) Uani d . 1 1
C C12 0.9336(5) 0.3592(3) 0.6092(3) 0.0626(10) Uani d . 1 1
H H12 0.9141 0.4255 0.6219 0.075 Uiso calc R 1 1
C C13 0.8682(4) 0.3134(2) 0.5164(3) 0.0472(8) Uani d . 1 1
C C14 0.9021(6) 0.2159(3) 0.4995(3) 0.0731(13) Uani d . 1 1
H H14 0.8619 0.1840 0.4356 0.088 Uiso calc R 1 1
C C15 0.9951(6) 0.1659(3) 0.5768(3) 0.0797(14) Uani d . 1 1
H H15 1.0155 0.0993 0.5667 0.096 Uiso calc R 1 1
C C16 0.7540(5) 0.3656(3) 0.4352(3) 0.0585(10) Uani d . 1 1
N N21 0.0790(3) 0.15794(17) 0.20950(19) 0.0409(6) Uani d . 1 1
C C21 0.1656(4) 0.1340(2) 0.3023(3) 0.0541(9) Uani d . 1 1
H H21 0.1687 0.0682 0.3243 0.065 Uiso calc R 1 1
O O21 0.3758(3) 0.35997(15) 0.50108(16) 0.0480(5) Uani d . 1 1
O O22 0.3902(3) 0.44629(15) 0.34512(17) 0.0468(5) Uani d . 1 1
C C22 0.2501(4) 0.2017(2) 0.3666(3) 0.0525(9) Uani d . 1 1
H H22 0.3069 0.1817 0.4311 0.063 Uiso calc R 1 1
C C23 0.2502(4) 0.2995(2) 0.3350(2) 0.0392(7) Uani d . 1 1
C C24 0.1599(4) 0.3245(2) 0.2392(3) 0.0520(8) Uani d . 1 1
H H24 0.1560 0.3896 0.2146 0.062 Uiso calc R 1 1
C C25 0.0765(4) 0.2528(2) 0.1808(3) 0.0503(8) Uani d . 1 1
H H25 0.0149 0.2714 0.1177 0.060 Uiso calc R 1 1
C C26 0.3462(4) 0.3749(2) 0.3992(2) 0.0397(7) Uani d . 1 1

loop_
_atom_site_aniso_label
_atom_site_aniso_U_11
_atom_site_aniso_U_22
_atom_site_aniso_U_33
_atom_site_aniso_U_12
_atom_site_aniso_U_13
_atom_site_aniso_U_23
Co1 0.0532(3) 0.0318(2) 0.0380(2) -0.00216(19) -0.01220(16) -0.00046(16)
N1 0.061(2) 0.0587(18) 0.076(2) 0.0046(16) 0.0107(17) -0.0018(16)
C1 0.055(2) 0.0454(18) 0.070(2) -0.0019(16) 0.0022(19) -0.0096(16)
S1 0.0904(9) 0.0886(8) 0.0864(8) -0.0032(7) 0.0312(7) -0.0235(7)
O11 0.144(3) 0.0572(16) 0.0716(18) 0.0320(18) -0.066(2) -0.0231(14)
N11 0.0593(19) 0.0640(19) 0.0532(17) 0.0088(15) -0.0147(14) 0.0118(14)
C11 0.078(3) 0.066(2) 0.056(2) -0.016(2) -0.031(2) 0.0079(18)
O12 0.100(2) 0.0499(14) 0.0645(15) 0.0289(14) -0.0373(15) -0.0134(12)
C12 0.077(3) 0.0465(18) 0.058(2) -0.0028(18) -0.0265(19) -0.0022(15)
C13 0.0520(19) 0.0437(16) 0.0430(16) 0.0054(14) -0.0095(14) -0.0023(13)
C14 0.105(3) 0.057(2) 0.049(2) 0.030(2) -0.031(2) -0.0147(17)
C15 0.109(4) 0.063(2) 0.061(2) 0.037(2) -0.023(2) -0.0084(19)
C16 0.072(2) 0.0440(18) 0.0532(19) 0.0084(17) -0.0277(17) -0.0045(15)
N21 0.0492(15) 0.0369(13) 0.0350(12) -0.0022(11) -0.0040(11) -0.0004(10)
C21 0.080(2) 0.0332(15) 0.0446(17) -0.0082(15) -0.0168(16) 0.0043(13)
O21 0.0702(15) 0.0338(10) 0.0367(11) -0.0032(10) -0.0108(10) -0.0008(8)
O22 0.0565(13) 0.0368(11) 0.0444(11) -0.0065(10) -0.0086(10) 0.0029(9)
C22 0.076(2) 0.0396(16) 0.0373(15) -0.0055(16) -0.0168(15) 0.0026(12)
C23 0.0497(18) 0.0340(14) 0.0324(14) -0.0022(13) -0.0037(13) -0.0027(11)
C24 0.066(2) 0.0332(15) 0.0518(18) -0.0011(14) -0.0194(16) 0.0025(13)
C25 0.063(2) 0.0376(16) 0.0458(17) 0.0009(15) -0.0183(15) -0.0002(13)
C26 0.0462(17) 0.0309(14) 0.0402(15) 0.0021(12) -0.0054(13) -0.0014(11)

loop_
_atom_type_symbol
_atom_type_description
_atom_type_scat_dispersion_real
_atom_type_scat_dispersion_imag
_atom_type_scat_source
C C 0.0033 0.0016 'International Tables Vol C Tables 4.2.6.8 and 6.1.1.4'
H H 0.0000 0.0000 'International Tables Vol C Tables 4.2.6.8 and 6.1.1.4'
N N 0.0061 0.0033 'International Tables Vol C Tables 4.2.6.8 and 6.1.1.4'
O O 0.0106 0.0060 'International Tables Vol C Tables 4.2.6.8 and 6.1.1.4'
S S 0.1246 0.1234 'International Tables Vol C Tables 4.2.6.8 and 6.1.1.4'
Co Co 0.3494 0.9721 'International Tables Vol C Tables 4.2.6.8 and 6.1.1.4'

loop_
_geom_angle_atom_site_label_1
_geom_angle_atom_site_label_2
_geom_angle_atom_site_label_3
_geom_angle_site_symmetry_1
_geom_angle_site_symmetry_3
_geom_angle
O22 Co1 O21 . 3_666 136.53(10)
O22 Co1 N1 . . 102.78(12)
O21 Co1 N1 3_666 . 120.67(12)
O22 Co1 O12 . . 94.28(10)
O21 Co1 O12 3_666 . 84.54(9)
N1 Co1 O12 . . 90.72(13)
O22 Co1 N21 . 2 90.97(9)
O21 Co1 N21 3_666 2 91.26(9)
N1 Co1 N21 . 2 88.66(12)
O12 Co1 N21 . 2 174.71(11)
C1 N1 Co1 . . 173.2(3)
N1 C1 S1 . . 179.2(4)
C15 N11 C11 . . 121.6(3)
C15 N11 H1N . . 119.2
C11 N11 H1N . . 119.2
N11 C11 C12 . . 120.6(3)
N11 C11 H11 . . 119.7
C12 C11 H11 . . 119.7
C16 O12 Co1 . . 128.6(2)
C13 C12 C11 . . 119.0(3)
C13 C12 H12 . . 120.5
C11 C12 H12 . . 120.5
C12 C13 C14 . . 118.7(3)
C12 C13 C16 . . 121.8(3)
C14 C13 C16 . . 119.4(3)
C15 C14 C13 . . 119.8(3)
C15 C14 H14 . . 120.1
C13 C14 H14 . . 120.1
N11 C15 C14 . . 120.1(4)
N11 C15 H15 . . 119.9
C14 C15 H15 . . 119.9
O11 C16 O12 . . 128.1(3)
O11 C16 C13 . . 115.8(3)
O12 C16 C13 . . 116.0(3)
C25 N21 C21 . . 116.7(3)
C25 N21 Co1 . 2_545 124.0(2)
C21 N21 Co1 . 2_545 119.1(2)
N21 C21 C22 . . 123.3(3)
N21 C21 H21 . . 118.3
C22 C21 H21 . . 118.3
C26 O21 Co1 . 3_666 130.33(18)
C26 O22 Co1 . . 132.53(19)
C21 C22 C23 . . 119.7(3)
C21 C22 H22 . . 120.1
C23 C22 H22 . . 120.1
C22 C23 C24 . . 117.0(3)
C22 C23 C26 . . 121.7(3)
C24 C23 C26 . . 121.4(3)
C25 C24 C23 . . 119.7(3)
C25 C24 H24 . . 120.2
C23 C24 H24 . . 120.2
N21 C25 C24 . . 123.5(3)
N21 C25 H25 . . 118.2
C24 C25 H25 . . 118.2
O22 C26 O21 . . 126.8(3)
O22 C26 C23 . . 116.0(2)
O21 C26 C23 . . 117.2(3)

loop_
_geom_bond_atom_site_label_1
_geom_bond_atom_site_label_2
_geom_bond_site_symmetry_2
_geom_bond_distance
_geom_bond_publ_flag
Co1 O22 . 2.004(2) y
Co1 O21 3_666 2.004(2) y
Co1 N1 . 2.010(4) y
Co1 O12 . 2.097(2) y
Co1 N21 2 2.146(2) y
N1 C1 . 1.155(5) ?
C1 S1 . 1.610(4) ?
O11 C16 . 1.230(4) ?
N11 C15 . 1.316(5) ?
N11 C11 . 1.318(5) ?
N11 H1N . 0.8600 ?
C11 C12 . 1.373(5) ?
C11 H11 . 0.9300 ?
O12 C16 . 1.242(4) ?
C12 C13 . 1.366(4) ?
C12 H12 . 0.9300 ?
C13 C14 . 1.374(5) ?
C13 C16 . 1.514(4) ?
C14 C15 . 1.364(5) ?
C14 H14 . 0.9300 ?
C15 H15 . 0.9300 ?
N21 C25 . 1.331(4) ?
N21 C21 . 1.339(4) ?
N21 Co1 2_545 2.146(2) ?
C21 C22 . 1.376(4) ?
C21 H21 . 0.9300 ?
O21 C26 . 1.261(3) ?
O21 Co1 3_666 2.004(2) ?
O22 C26 . 1.253(3) ?
C22 C23 . 1.379(4) ?
C22 H22 . 0.9300 ?
C23 C24 . 1.388(4) ?
C23 C26 . 1.495(4) ?
C24 C25 . 1.373(4) ?
C24 H24 . 0.9300 ?
C25 H25 . 0.9300 ?

loop_
_geom_hbond_atom_site_label_D
_geom_hbond_atom_site_label_H
_geom_hbond_atom_site_label_A
_geom_hbond_site_symmetry_A
_geom_hbond_distance_DH
_geom_hbond_distance_HA
_geom_hbond_distance_DA
_geom_hbond_angle_DHA
N11 H1N O11 4_666 0.86 1.80 2.561(4) 147.1
